data_2016866
loop_
_publ_author_name
'Foces-Foces, C.'
'L\'opez-Rodr\'iguez, M.'

_publ_section_title
;
 Hydrogen-bonded layered structures in two
 bis(<i>tert</i>-butyldimethylsilyloxy)-substituted cyclic diol
 derivatives
;
_journal_coeditor_code GD3255
_journal_issue 12
_journal_name_full 'Acta Crystallographica Section C'
_journal_page_first o657
_journal_page_last o660
_journal_paper_doi 10.1107/S0108270108038286
_journal_volume 64
_journal_year 2008
_chemical_formula_iupac 'C20 H40 O6 Si2'
_chemical_formula_moiety 'C20 H40 O6 Si2'
_chemical_formula_sum 'C20 H40 O6 Si2'
_chemical_formula_weight 432.70
_chemical_name_systematic
;4,8-Bis(<i>tert</i>-butyldimethylsilyloxy)-2,6-dioxatricyclo[3.3.1^3,7^]decane-
1,3-diol
;
_space_group_IT_number 14
_symmetry_cell_setting monoclinic
_symmetry_space_group_name_Hall '-P 2yn'
_symmetry_space_group_name_H-M 'P 1 21/n 1'
_atom_sites_solution_hydrogens geom
_atom_sites_solution_primary direct
_atom_sites_solution_secondary difmap
_audit_creation_method SHELXL-97
_cell_angle_alpha 90.00
_cell_angle_beta 106.676(9)
_cell_angle_gamma 90.00
_cell_formula_units_Z 8
_cell_length_a 15.0964(17)
_cell_length_b 13.6368(15)
_cell_length_c 24.291(2)
_cell_measurement_reflns_used 37761
_cell_measurement_temperature 150(2)
_cell_measurement_theta_max 27.5
_cell_measurement_theta_min 5.05
_cell_volume 4790.4(9)
_computing_cell_refinement 'SCALEPACK (Otwinowski & Minor, 1997)'
_computing_data_collection 'COLLECT (Nonius, 2000)'
_computing_data_reduction 'HKL DENZO and SCALEPACK (Otwinowski & Minor, 1997)'
_computing_molecular_graphics 'PLATON (Spek, 2003)'
_computing_publication_material 'WinGX (Farrugia, 1999) and PLATON (Spek, 2003)'
_computing_structure_refinement 'SHELXL97 (Sheldrick, 2008)'
_computing_structure_solution 'SIR97 (Altomare <i>et al.</i>,  1999)'
_diffrn_ambient_temperature 150(2)
_diffrn_detector_area_resol_mean 9
_diffrn_measured_fraction_theta_full 0.990
_diffrn_measured_fraction_theta_max 0.990
_diffrn_measurement_device '95mm CCD camera on \k-goniostat'
_diffrn_measurement_device_type 'Nonius KappaCCD'
_diffrn_measurement_method '\f and \w'
_diffrn_radiation_monochromator 'horizontally mounted graphite crystal'
_diffrn_radiation_source 'fine-focus sealed tube'
_diffrn_radiation_type MoK\a
_diffrn_radiation_wavelength 0.71069
_diffrn_reflns_av_R_equivalents 0.0397
_diffrn_reflns_av_sigmaI/netI 0.0409
_diffrn_reflns_limit_h_max 17
_diffrn_reflns_limit_h_min -19
_diffrn_reflns_limit_k_max 17
_diffrn_reflns_limit_k_min -16
_diffrn_reflns_limit_l_max 31
_diffrn_reflns_limit_l_min -31
_diffrn_reflns_number 36437
_diffrn_reflns_theta_full 27.00
_diffrn_reflns_theta_max 27.00
_diffrn_reflns_theta_min 5.05
_exptl_absorpt_coefficient_mu 0.179
_exptl_absorpt_correction_T_max 0.916
_exptl_absorpt_correction_T_min 0.900
_exptl_absorpt_correction_type multi-scan
_exptl_absorpt_process_details '(PLATON; Spek, 2003)'
_exptl_crystal_colour colourless
_exptl_crystal_density_diffrn 1.200
_exptl_crystal_density_method 'not measured'
_exptl_crystal_description block
_exptl_crystal_F_000 1888
_exptl_crystal_size_max 0.60
_exptl_crystal_size_mid 0.60
_exptl_crystal_size_min 0.50
_refine_diff_density_max 0.396
_refine_diff_density_min -0.247
_refine_ls_extinction_method none
_refine_ls_goodness_of_fit_ref 1.051
_refine_ls_hydrogen_treatment constr
_refine_ls_matrix_type full
_refine_ls_number_parameters 509
_refine_ls_number_reflns 10345
_refine_ls_number_restraints 0
_refine_ls_restrained_S_all 1.051
_refine_ls_R_factor_all 0.0625
_refine_ls_R_factor_gt 0.0438
_refine_ls_shift/su_max 0.001
_refine_ls_shift/su_mean 0.000
_refine_ls_structure_factor_coef Fsqd
_refine_ls_weighting_details 'calc w=1/[\s^2^(Fo^2^)+(0.0567P)^2^+1.8497P] where P=(Fo^2^+2Fc^2^)/3'
_refine_ls_weighting_scheme calc
_refine_ls_wR_factor_gt 0.1041
_refine_ls_wR_factor_ref 0.1121
_reflns_number_gt 8213
_reflns_number_total 10345
_reflns_threshold_expression I>2\s(I)
_cod_data_source_file gd3255.cif
_cod_data_source_block II
_cod_depositor_comments
;
The following automatic conversions were performed:
'_symmetry_cell_setting' value 'Monoclinic' changed to 'monoclinic'
according to '/home/saulius/struct/CIF-dictionaries/cif_core.dic'
dictionary named 'cif_core.dic' version 2.4.1 from 2010-06-29.

Automatic conversion script
Id: cif_fix_enum 1527 2010-12-29 10:47:43Z saulius 

The following automatic conversions were performed:

'_symmetry_cell_setting' value 'Monoclinic' changed to 'monoclinic'
according to /home/saulius/struct/CIF-dictionaries/cif_core.dic
dictionary named 'cif_core.dic' version 2.4.1 from 2010-06-29.

Automatic conversion script
Id: cif_fix_values 1715 2011-07-08 13:25:40Z adriana 
;
_cod_original_cell_volume 4790.3(9)
_cod_original_sg_symbol_H-M 'P 21/n'
_cod_database_code 2016866
_cod_database_fobs_code 2016866

loop_
_symmetry_equiv_pos_as_xyz
'x, y, z'
'-x+1/2, y+1/2, -z+1/2'
'-x, -y, -z'
'x-1/2, -y-1/2, z-1/2'

loop_
_atom_site_type_symbol
_atom_site_label
_atom_site_fract_x
_atom_site_fract_y
_atom_site_fract_z
_atom_site_U_iso_or_equiv
_atom_site_adp_type
_atom_site_calc_flag
_atom_site_refinement_flags
_atom_site_occupancy
Si Si1A 0.41960(3) 0.04184(4) 0.62090(2) 0.01588(11) Uani d . 1
Si Si2A -0.13487(3) 0.24051(4) 0.60972(2) 0.01651(11) Uani d . 1
O O1A 0.09501(8) 0.11486(10) 0.52964(5) 0.0222(3) Uani d . 1
O O2A 0.22341(8) 0.01806(9) 0.69660(5) 0.0191(3) Uani d . 1
H H2OA 0.2740 0.0440 0.7143 0.023 Uiso calc R 1
O O3A 0.13396(9) 0.33102(9) 0.65443(6) 0.0243(3) Uani d . 1
H H3OA 0.0994 0.3278 0.6760 0.029 Uiso calc R 1
O O4A 0.32825(8) 0.10097(9) 0.62954(5) 0.0196(3) Uani d . 1
O O5A -0.02308(8) 0.21055(9) 0.63124(5) 0.0194(3) Uani d . 1
O O6A 0.17437(8) 0.17144(8) 0.66975(5) 0.0157(3) Uani d . 1
C C1A 0.18808(12) 0.14827(14) 0.55736(8) 0.0205(4) Uani d . 1
H H1A 0.2232 0.1512 0.5282 0.025 Uiso calc R 1
C C2A 0.23504(11) 0.07482(13) 0.60411(7) 0.0172(4) Uani d . 1
H H2A 0.2324 0.0080 0.5867 0.021 Uiso calc R 1
C C3A 0.18030(12) 0.07453(12) 0.64816(8) 0.0165(4) Uani d . 1
C C4A 0.08398(12) 0.03681(13) 0.61853(8) 0.0188(4) Uani d . 1
H H4A1 0.0467 0.0341 0.6460 0.023 Uiso calc R 1
H H4A2 0.0872 -0.0300 0.6033 0.023 Uiso calc R 1
C C5A 0.04043(12) 0.10747(14) 0.56967(8) 0.0193(4) Uani d . 1
H H5A -0.0230 0.0839 0.5488 0.023 Uiso calc R 1
C C6A 0.03375(12) 0.21011(13) 0.59365(8) 0.0180(4) Uani d . 1
H H6A 0.0076 0.2564 0.5611 0.022 Uiso calc R 1
C C7A 0.13187(12) 0.24215(12) 0.62603(8) 0.0176(4) Uani d . 1
C C8A 0.18757(13) 0.24957(14) 0.58334(8) 0.0214(4) Uani d . 1
H H8A1 0.2515 0.2710 0.6029 0.026 Uiso calc R 1
H H8A2 0.1591 0.2978 0.5529 0.026 Uiso calc R 1
C C9A 0.48739(14) -0.00420(16) 0.69236(8) 0.0288(4) Uani d . 1
H H9A1 0.5015 0.0503 0.7198 0.035 Uiso calc R 1
H H9A2 0.5452 -0.0334 0.6894 0.035 Uiso calc R 1
H H9A3 0.4513 -0.0539 0.7057 0.035 Uiso calc R 1
C C10A 0.38318(14) -0.06307(14) 0.57082(9) 0.0263(4) Uani d . 1
H H0A1 0.3473 -0.0388 0.5330 0.032 Uiso calc R 1
H H0A2 0.3449 -0.1079 0.5858 0.032 Uiso calc R 1
H H0A3 0.4380 -0.0979 0.5672 0.032 Uiso calc R 1
C C11A 0.48746(12) 0.13426(14) 0.59162(8) 0.0218(4) Uani d . 1
C C14A 0.51674(16) 0.21995(16) 0.63349(10) 0.0364(5) Uani d . 1
H H41A 0.4618 0.2502 0.6400 0.044 Uiso calc R 1
H H42A 0.5499 0.2687 0.6172 0.044 Uiso calc R 1
H H43A 0.5574 0.1959 0.6701 0.044 Uiso calc R 1
C C13A 0.57426(14) 0.08543(17) 0.58313(11) 0.0364(5) Uani d . 1
H H31A 0.6140 0.0627 0.6203 0.044 Uiso calc R 1
H H32A 0.6081 0.1330 0.5666 0.044 Uiso calc R 1
H H33A 0.5561 0.0294 0.5570 0.044 Uiso calc R 1
C C12A 0.42851(15) 0.17405(18) 0.53377(9) 0.0375(5) Uani d . 1
H H21A 0.3745 0.2083 0.5391 0.045 Uiso calc R 1
H H22A 0.4079 0.1195 0.5068 0.045 Uiso calc R 1
H H23A 0.4654 0.2198 0.5183 0.045 Uiso calc R 1
C C15A -0.18278(14) 0.18649(15) 0.66518(9) 0.0273(4) Uani d . 1
H H51A -0.2501 0.1944 0.6534 0.033 Uiso calc R 1
H H52A -0.1562 0.2200 0.7019 0.033 Uiso calc R 1
H H53A -0.1673 0.1166 0.6695 0.033 Uiso calc R 1
C C16A -0.19097(13) 0.18904(14) 0.53711(8) 0.0227(4) Uani d . 1
H H61A -0.1820 0.1178 0.5379 0.027 Uiso calc R 1
H H62A -0.1632 0.2184 0.5092 0.027 Uiso calc R 1
H H63A -0.2573 0.2038 0.5261 0.027 Uiso calc R 1
C C17A -0.15065(12) 0.37782(13) 0.60809(8) 0.0210(4) Uani d . 1
C C19A -0.09288(15) 0.42424(15) 0.66454(10) 0.0343(5) Uani d . 1
H H91A -0.1091 0.4937 0.6652 0.041 Uiso calc R 1
H H92A -0.0270 0.4182 0.6674 0.041 Uiso calc R 1
H H93A -0.1056 0.3904 0.6971 0.041 Uiso calc R 1
C C18A -0.12344(15) 0.42309(14) 0.55749(10) 0.0323(5) Uani d . 1
H H81A -0.0585 0.4080 0.5612 0.039 Uiso calc R 1
H H82A -0.1317 0.4944 0.5576 0.039 Uiso calc R 1
H H83A -0.1627 0.3959 0.5214 0.039 Uiso calc R 1
C C20A -0.25328(13) 0.40016(16) 0.60104(10) 0.0313(5) Uani d . 1
H H04A -0.2704 0.3745 0.6343 0.038 Uiso calc R 1
H H05A -0.2915 0.3689 0.5659 0.038 Uiso calc R 1
H H06A -0.2632 0.4712 0.5985 0.038 Uiso calc R 1
Si Si1B 0.65266(3) 0.30319(4) 0.87712(2) 0.01712(11) Uani d . 1
Si Si2B 0.09529(4) 0.09522(4) 0.84202(2) 0.02305(13) Uani d . 1
O O1B 0.37631(8) 0.09564(9) 0.78933(5) 0.0193(3) Uani d . 1
O O2B 0.49282(9) 0.20760(10) 0.95372(6) 0.0266(3) Uani d . 1
H H2OB 0.5111 0.2661 0.9574 0.032 Uiso calc R 1
O O3B 0.23018(9) 0.32886(9) 0.83051(6) 0.0254(3) Uani d . 1
H H3OB 0.2475 0.3826 0.8202 0.031 Uiso calc R 1
O O4B 0.53851(8) 0.28982(9) 0.85735(6) 0.0212(3) Uani d . 1
O O5B 0.20150(8) 0.13867(9) 0.86444(5) 0.0194(3) Uani d . 1
O O6B 0.36471(8) 0.26526(9) 0.88786(5) 0.0195(3) Uani d . 1
C C1B 0.41857(12) 0.19141(13) 0.79366(8) 0.0184(4) Uani d . 1
H H1B 0.4508 0.1982 0.7632 0.022 Uiso calc R 1
C C2B 0.48968(12) 0.20007(13) 0.85272(8) 0.0188(4) Uani d . 1
H H2B 0.5344 0.1444 0.8580 0.023 Uiso calc R 1
C C3B 0.43644(12) 0.19251(13) 0.89793(8) 0.0181(4) Uani d . 1
C C4B 0.39441(12) 0.09087(13) 0.89272(8) 0.0205(4) Uani d . 1
H H4B1 0.3606 0.0818 0.9217 0.025 Uiso calc R 1
H H4B2 0.4436 0.0405 0.8992 0.025 Uiso calc R 1
C C5B 0.32849(12) 0.08091(13) 0.83250(8) 0.0177(4) Uani d . 1
H H5B 0.3005 0.0138 0.8279 0.021 Uiso calc R 1
C C6B 0.25183(12) 0.15708(12) 0.82394(7) 0.0161(4) Uani d . 1
H H6B 0.2092 0.1516 0.7841 0.019 Uiso calc R 1
C C7B 0.29680(12) 0.25788(13) 0.83217(8) 0.0181(4) Uani d . 1
C C8B 0.34638(12) 0.27142(13) 0.78598(8) 0.0192(4) Uani d . 1
H H8B1 0.3015 0.2669 0.7473 0.023 Uiso calc R 1
H H8B2 0.3763 0.3367 0.7899 0.023 Uiso calc R 1
C C9B 0.66876(14) 0.42870(14) 0.90772(9) 0.0256(4) Uani d . 1
H H9B1 0.7350 0.4431 0.9223 0.031 Uiso calc R 1
H H9B2 0.6404 0.4331 0.9392 0.031 Uiso calc R 1
H H9B3 0.6394 0.4762 0.8778 0.031 Uiso calc R 1
C C10B 0.70940(14) 0.20805(14) 0.93043(8) 0.0251(4) Uani d . 1
H H01B 0.6789 0.2051 0.9610 0.030 Uiso calc R 1
H H02B 0.7748 0.2248 0.9471 0.030 Uiso calc R 1
H H03B 0.7045 0.1441 0.9113 0.030 Uiso calc R 1
C C11B 0.70074(13) 0.29389(14) 0.81337(8) 0.0221(4) Uani d . 1
C C13B 0.80314(15) 0.32337(19) 0.83221(11) 0.0414(6) Uani d . 1
H H31B 0.8088 0.3918 0.8450 0.050 Uiso calc R 1
H H32B 0.8290 0.3161 0.7998 0.050 Uiso calc R 1
H H33B 0.8370 0.2810 0.8639 0.050 Uiso calc R 1
C C14B 0.69271(15) 0.18841(15) 0.79093(9) 0.0297(5) Uani d . 1
H H41B 0.7160 0.1848 0.7573 0.036 Uiso calc R 1
H H42B 0.6278 0.1680 0.7801 0.036 Uiso calc R 1
H H43B 0.7292 0.1449 0.8211 0.036 Uiso calc R 1
C C12B 0.64758(17) 0.36152(17) 0.76517(10) 0.0386(5) Uani d . 1
H H21B 0.6729 0.3558 0.7324 0.046 Uiso calc R 1
H H22B 0.6535 0.4294 0.7789 0.046 Uiso calc R 1
H H23B 0.5822 0.3428 0.7532 0.046 Uiso calc R 1
C C15B 0.01819(17) 0.1903(2) 0.79942(12) 0.0587(8) Uani d . 1
H H51B -0.0464 0.1701 0.7927 0.070 Uiso calc R 1
H H52B 0.0314 0.1986 0.7625 0.070 Uiso calc R 1
H H53B 0.0287 0.2525 0.8205 0.070 Uiso calc R 1
C C16B 0.09327(19) -0.0162(2) 0.79756(12) 0.0574(8) Uani d . 1
H H61B 0.0944 0.0032 0.7589 0.069 Uiso calc R 1
H H62B 0.0369 -0.0537 0.7950 0.069 Uiso calc R 1
H H63B 0.1475 -0.0568 0.8154 0.069 Uiso calc R 1
C C17B 0.06307(13) 0.06365(14) 0.90903(8) 0.0237(4) Uani d . 1
C C20B -0.03586(15) 0.02295(18) 0.89295(11) 0.0392(6) Uani d . 1
H H04B -0.0789 0.0727 0.8715 0.047 Uiso calc R 1
H H05B -0.0522 0.0059 0.9280 0.047 Uiso calc R 1
H H06B -0.0397 -0.0357 0.8691 0.047 Uiso calc R 1
C C18B 0.06839(17) 0.15516(16) 0.94604(10) 0.0370(5) Uani d . 1
H H81B 0.0235 0.2037 0.9250 0.044 Uiso calc R 1
H H82B 0.1308 0.1829 0.9551 0.044 Uiso calc R 1
H H83B 0.0543 0.1376 0.9817 0.044 Uiso calc R 1
C C19B 0.12942(16) -0.01414(17) 0.94364(10) 0.0370(5) Uani d . 1
H H91B 0.1260 -0.0733 0.9202 0.044 Uiso calc R 1
H H92B 0.1119 -0.0303 0.9784 0.044 Uiso calc R 1
H H93B 0.1927 0.0115 0.9544 0.044 Uiso calc R 1

loop_
_atom_site_aniso_label
_atom_site_aniso_U_11
_atom_site_aniso_U_22
_atom_site_aniso_U_33
_atom_site_aniso_U_12
_atom_site_aniso_U_13
_atom_site_aniso_U_23
Si1A 0.0138(2) 0.0187(2) 0.0159(2) 0.00239(19) 0.00546(19) -0.00093(19)
Si2A 0.0132(2) 0.0187(2) 0.0177(2) 0.00023(19) 0.00467(19) -0.00210(19)
O1A 0.0173(6) 0.0344(8) 0.0145(6) 0.0035(6) 0.0041(5) -0.0031(6)
O2A 0.0181(6) 0.0175(6) 0.0203(7) 0.0000(5) 0.0032(5) 0.0034(5)
O3A 0.0251(7) 0.0169(6) 0.0315(8) 0.0015(5) 0.0091(6) -0.0032(6)
O4A 0.0126(6) 0.0230(7) 0.0232(7) 0.0014(5) 0.0052(5) -0.0037(5)
O5A 0.0153(6) 0.0267(7) 0.0172(6) 0.0035(5) 0.0063(5) -0.0007(5)
O6A 0.0160(6) 0.0150(6) 0.0152(6) 0.0016(5) 0.0031(5) -0.0012(5)
C1A 0.0148(8) 0.0309(10) 0.0170(9) 0.0013(8) 0.0065(7) 0.0007(8)
C2A 0.0126(8) 0.0207(9) 0.0180(9) 0.0006(7) 0.0039(7) -0.0037(7)
C3A 0.0174(8) 0.0146(8) 0.0175(9) 0.0027(7) 0.0053(7) 0.0001(7)
C4A 0.0161(8) 0.0183(9) 0.0233(10) 0.0002(7) 0.0076(7) -0.0036(7)
C5A 0.0142(8) 0.0260(10) 0.0183(9) 0.0015(7) 0.0055(7) -0.0037(7)
C6A 0.0159(8) 0.0232(9) 0.0158(9) 0.0052(7) 0.0057(7) 0.0020(7)
C7A 0.0180(9) 0.0137(8) 0.0207(9) 0.0026(7) 0.0051(7) 0.0016(7)
C8A 0.0198(9) 0.0236(10) 0.0225(10) 0.0015(7) 0.0086(8) 0.0065(8)
C9A 0.0283(10) 0.0341(11) 0.0234(10) 0.0101(9) 0.0066(8) 0.0048(9)
C10A 0.0258(10) 0.0247(10) 0.0312(11) -0.0007(8) 0.0126(9) -0.0085(8)
C11A 0.0173(9) 0.0268(10) 0.0221(10) -0.0023(8) 0.0069(8) 0.0002(8)
C14A 0.0383(12) 0.0279(11) 0.0427(13) -0.0086(10) 0.0114(11) -0.0067(10)
C13A 0.0234(10) 0.0423(13) 0.0500(14) -0.0045(9) 0.0212(10) -0.0027(11)
C12A 0.0325(12) 0.0490(14) 0.0304(12) -0.0107(10) 0.0080(10) 0.0138(10)
C15A 0.0252(10) 0.0331(11) 0.0262(10) -0.0023(9) 0.0115(9) -0.0003(9)
C16A 0.0209(9) 0.0217(9) 0.0233(10) -0.0008(8) 0.0028(8) -0.0027(8)
C17A 0.0161(9) 0.0198(9) 0.0262(10) 0.0017(7) 0.0045(8) -0.0046(8)
C19A 0.0331(12) 0.0254(11) 0.0396(13) 0.0007(9) 0.0030(10) -0.0142(9)
C18A 0.0388(12) 0.0185(10) 0.0432(13) 0.0045(9) 0.0176(10) 0.0026(9)
C20A 0.0223(10) 0.0300(11) 0.0410(13) 0.0082(9) 0.0084(9) -0.0051(9)
Si1B 0.0151(2) 0.0179(2) 0.0193(3) -0.00384(19) 0.00633(19) -0.0024(2)
Si2B 0.0174(2) 0.0325(3) 0.0209(3) -0.0101(2) 0.0081(2) -0.0057(2)
O1B 0.0207(6) 0.0180(6) 0.0222(7) -0.0025(5) 0.0110(5) -0.0051(5)
O2B 0.0264(7) 0.0325(8) 0.0191(7) -0.0092(6) 0.0036(6) -0.0023(6)
O3B 0.0219(7) 0.0160(6) 0.0421(9) 0.0014(5) 0.0150(6) 0.0002(6)
O4B 0.0160(6) 0.0197(6) 0.0290(7) -0.0040(5) 0.0084(6) -0.0005(5)
O5B 0.0165(6) 0.0233(7) 0.0213(7) -0.0063(5) 0.0101(5) -0.0018(5)
O6B 0.0187(6) 0.0199(6) 0.0218(7) -0.0021(5) 0.0088(5) -0.0056(5)
C1B 0.0201(9) 0.0186(9) 0.0202(9) -0.0038(7) 0.0116(7) -0.0009(7)
C2B 0.0152(8) 0.0177(9) 0.0246(10) -0.0010(7) 0.0075(7) -0.0003(7)
C3B 0.0178(8) 0.0199(9) 0.0168(9) -0.0028(7) 0.0053(7) -0.0022(7)
C4B 0.0199(9) 0.0186(9) 0.0240(10) -0.0004(7) 0.0081(8) 0.0031(8)
C5B 0.0183(9) 0.0166(9) 0.0206(9) -0.0027(7) 0.0096(7) -0.0020(7)
C6B 0.0158(8) 0.0184(9) 0.0157(9) -0.0034(7) 0.0072(7) -0.0020(7)
C7B 0.0167(8) 0.0157(9) 0.0231(9) 0.0004(7) 0.0075(7) -0.0007(7)
C8B 0.0183(9) 0.0193(9) 0.0210(9) -0.0028(7) 0.0074(7) 0.0019(7)
C9B 0.0276(10) 0.0224(10) 0.0284(11) -0.0048(8) 0.0107(9) -0.0043(8)
C10B 0.0263(10) 0.0249(10) 0.0232(10) -0.0012(8) 0.0056(8) -0.0010(8)
C11B 0.0179(9) 0.0276(10) 0.0234(10) -0.0050(8) 0.0099(8) -0.0028(8)
C13B 0.0249(11) 0.0567(15) 0.0488(14) -0.0148(11) 0.0205(11) -0.0145(12)
C14B 0.0328(11) 0.0333(11) 0.0273(11) -0.0005(9) 0.0155(9) -0.0050(9)
C12B 0.0542(15) 0.0367(12) 0.0293(12) 0.0036(11) 0.0190(11) 0.0062(10)
C15B 0.0272(12) 0.101(2) 0.0455(16) 0.0071(14) 0.0063(11) 0.0311(16)
C16B 0.0592(17) 0.0719(19) 0.0572(17) -0.0438(15) 0.0428(15) -0.0438(15)
C17B 0.0211(9) 0.0271(10) 0.0265(10) -0.0077(8) 0.0124(8) -0.0025(8)
C20B 0.0296(11) 0.0489(14) 0.0450(14) -0.0151(10) 0.0202(11) -0.0013(11)
C18B 0.0469(14) 0.0367(12) 0.0338(12) -0.0042(11) 0.0218(11) -0.0086(10)
C19B 0.0415(13) 0.0355(12) 0.0371(13) -0.0004(10) 0.0164(11) 0.0068(10)

loop_
_atom_type_symbol
_atom_type_description
_atom_type_scat_dispersion_real
_atom_type_scat_dispersion_imag
_atom_type_scat_source
C C 0.0033 0.0000 'International Tables Vol C Tables 4.2.6.8 and 6.1.1.4'
H H 0.0000 0.0000 'International Tables Vol C Tables 4.2.6.8 and 6.1.1.4'
O O 0.0106 0.0000 'International Tables Vol C Tables 4.2.6.8 and 6.1.1.4'
Si Si 0.0817 0.0000 'International Tables Vol C Tables 4.2.6.8 and 6.1.1.4'

loop_
_geom_angle_atom_site_label_1
_geom_angle_atom_site_label_2
_geom_angle_atom_site_label_3
_geom_angle
_geom_angle_publ_flag
O4A Si1A C9A 107.53(8) ?
O4A Si1A C10A 110.87(8) ?
C9A Si1A C10A 109.44(10) ?
O4A Si1A C11A 106.47(8) ?
C9A Si1A C11A 111.44(9) ?
C10A Si1A C11A 111.00(9) ?
O5A Si2A C15A 104.21(8) ?
O5A Si2A C16A 110.43(7) ?
C15A Si2A C16A 111.86(9) ?
O5A Si2A C17A 111.10(7) ?
C15A Si2A C17A 109.65(9) ?
C16A Si2A C17A 109.52(9) ?
C1A O1A C5A 111.93(13) ?
C3A O2A H2OA 109.5 ?
C7A O3A H3OA 109.5 ?
C2A O4A Si1A 125.60(10) ?
C6A O5A Si2A 122.90(10) ?
C3A O6A C7A 114.10(13) ?
O1A C1A C8A 111.08(14) ?
O1A C1A C2A 108.73(14) ?
C8A C1A C2A 110.12(15) ?
O1A C1A H1A 109.0 ?
C8A C1A H1A 109.0 ?
C2A C1A H1A 109.0 ?
O4A C2A C1A 110.59(14) ?
O4A C2A C3A 111.46(14) ?
C1A C2A C3A 107.06(13) ?
O4A C2A H2A 109.2 ?
C1A C2A H2A 109.2 ?
C3A C2A H2A 109.2 ?
O2A C3A O6A 105.20(13) ?
O2A C3A C4A 111.32(14) ?
O6A C3A C4A 109.54(13) ?
O2A C3A C2A 112.04(14) ?
O6A C3A C2A 110.90(14) ?
C4A C3A C2A 107.80(10) yes
C3A C4A C5A 107.21(14) ?
C3A C4A H4A1 110.3 ?
C5A C4A H4A1 110.3 ?
C3A C4A H4A2 110.3 ?
C5A C4A H4A2 110.3 ?
H4A1 C4A H4A2 108.5 ?
O1A C5A C4A 111.46(14) ?
O1A C5A C6A 107.72(14) ?
C4A C5A C6A 110.04(14) ?
O1A C5A H5A 109.2 ?
C4A C5A H5A 109.2 ?
C6A C5A H5A 109.2 ?
O5A C6A C7A 110.05(14) ?
O5A C6A C5A 111.49(14) ?
C7A C6A C5A 107.30(14) ?
O5A C6A H6A 109.3 ?
C7A C6A H6A 109.3 ?
C5A C6A H6A 109.3 ?
O3A C7A O6A 106.00(14) ?
O3A C7A C8A 110.09(14) ?
O6A C7A C8A 109.38(13) ?
O3A C7A C6A 112.66(14) ?
O6A C7A C6A 110.41(14) ?
C8A C7A C6A 108.3(2) yes
C7A C8A C1A 107.07(14) ?
C7A C8A H8A1 110.3 ?
C1A C8A H8A1 110.3 ?
C7A C8A H8A2 110.3 ?
C1A C8A H8A2 110.3 ?
H8A1 C8A H8A2 108.6 ?
Si1A C9A H9A1 109.5 ?
Si1A C9A H9A2 109.5 ?
H9A1 C9A H9A2 109.5 ?
Si1A C9A H9A3 109.5 ?
H9A1 C9A H9A3 109.5 ?
H9A2 C9A H9A3 109.5 ?
Si1A C10A H0A1 109.5 ?
Si1A C10A H0A2 109.5 ?
H0A1 C10A H0A2 109.5 ?
Si1A C10A H0A3 109.5 ?
H0A1 C10A H0A3 109.5 ?
H0A2 C10A H0A3 109.5 ?
C14A C11A C12A 108.71(18) ?
C14A C11A C13A 109.02(17) ?
C12A C11A C13A 108.91(17) ?
C14A C11A Si1A 110.14(13) ?
C12A C11A Si1A 110.31(13) ?
C13A C11A Si1A 109.72(14) ?
C11A C14A H41A 109.5 ?
C11A C14A H42A 109.5 ?
H41A C14A H42A 109.5 ?
C11A C14A H43A 109.5 ?
H41A C14A H43A 109.5 ?
H42A C14A H43A 109.5 ?
C11A C13A H31A 109.5 ?
C11A C13A H32A 109.5 ?
H31A C13A H32A 109.5 ?
C11A C13A H33A 109.5 ?
H31A C13A H33A 109.5 ?
H32A C13A H33A 109.5 ?
C11A C12A H21A 109.5 ?
C11A C12A H22A 109.5 ?
H21A C12A H22A 109.5 ?
C11A C12A H23A 109.5 ?
H21A C12A H23A 109.5 ?
H22A C12A H23A 109.5 ?
Si2A C15A H51A 109.5 ?
Si2A C15A H52A 109.5 ?
H51A C15A H52A 109.5 ?
Si2A C15A H53A 109.5 ?
H51A C15A H53A 109.5 ?
H52A C15A H53A 109.5 ?
Si2A C16A H61A 109.5 ?
Si2A C16A H62A 109.5 ?
H61A C16A H62A 109.5 ?
Si2A C16A H63A 109.5 ?
H61A C16A H63A 109.5 ?
H62A C16A H63A 109.5 ?
C18A C17A C19A 109.63(17) ?
C18A C17A C20A 108.90(17) ?
C19A C17A C20A 108.26(16) ?
C18A C17A Si2A 110.81(12) ?
C19A C17A Si2A 110.77(13) ?
C20A C17A Si2A 108.40(13) ?
C17A C19A H91A 109.5 ?
C17A C19A H92A 109.5 ?
H91A C19A H92A 109.5 ?
C17A C19A H93A 109.5 ?
H91A C19A H93A 109.5 ?
H92A C19A H93A 109.5 ?
C17A C18A H81A 109.5 ?
C17A C18A H82A 109.5 ?
H81A C18A H82A 109.5 ?
C17A C18A H83A 109.5 ?
H81A C18A H83A 109.5 ?
H82A C18A H83A 109.5 ?
C17A C20A H04A 109.5 ?
C17A C20A H05A 109.5 ?
H04A C20A H05A 109.5 ?
C17A C20A H06A 109.5 ?
H04A C20A H06A 109.5 ?
H05A C20A H06A 109.5 ?
O4B Si1B C9B 102.89(8) ?
O4B Si1B C10B 110.92(8) ?
C9B Si1B C10B 112.56(9) ?
O4B Si1B C11B 111.45(8) ?
C9B Si1B C11B 110.66(9) ?
C10B Si1B C11B 108.34(9) ?
O5B Si2B C15B 109.24(11) ?
O5B Si2B C16B 109.75(9) ?
C15B Si2B C16B 110.21(15) ?
O5B Si2B C17B 105.39(8) ?
C15B Si2B C17B 111.59(10) ?
C16B Si2B C17B 110.55(11) ?
C1B O1B C5B 111.99(12) ?
C3B O2B H2OB 109.5 ?
C7B O3B H3OB 109.5 ?
C2B O4B Si1B 126.20(10) ?
C6B O5B Si2B 119.70(10) ?
C3B O6B C7B 114.09(13) ?
O1B C1B C8B 110.80(14) ?
O1B C1B C2B 108.33(14) ?
C8B C1B C2B 110.25(14) ?
O1B C1B H1B 109.1 ?
C8B C1B H1B 109.1 ?
C2B C1B H1B 109.1 ?
O4B C2B C1B 110.50(14) ?
O4B C2B C3B 111.57(14) ?
C1B C2B C3B 107.12(14) ?
O4B C2B H2B 109.2 ?
C1B C2B H2B 109.2 ?
C3B C2B H2B 109.2 ?
O2B C3B O6B 106.49(14) ?
O2B C3B C4B 109.92(15) ?
O6B C3B C4B 109.91(14) ?
O2B C3B C2B 112.69(14) ?
O6B C3B C2B 110.77(14) ?
C4B C3B C2B 107.10(10) yes
C3B C4B C5B 107.75(14) ?
C3B C4B H4B1 110.2 ?
C5B C4B H4B1 110.2 ?
C3B C4B H4B2 110.2 ?
C5B C4B H4B2 110.2 ?
H4B1 C4B H4B2 108.5 ?
O1B C5B C4B 111.07(14) ?
O1B C5B C6B 108.88(14) ?
C4B C5B C6B 109.39(14) ?
O1B C5B H5B 109.2 ?
C4B C5B H5B 109.2 ?
C6B C5B H5B 109.2 ?
O5B C6B C7B 111.98(13) ?
O5B C6B C5B 108.64(14) ?
C7B C6B C5B 107.77(14) ?
O5B C6B H6B 109.5 ?
C7B C6B H6B 109.5 ?
C5B C6B H6B 109.5 ?
O3B C7B O6B 106.96(14) ?
O3B C7B C6B 109.52(14) ?
O6B C7B C6B 110.82(14) ?
O3B C7B C8B 113.45(15) ?
O6B C7B C8B 108.24(14) ?
C6B C7B C8B 107.90(10) yes
C1B C8B C7B 108.00(14) ?
C1B C8B H8B1 110.1 ?
C7B C8B H8B1 110.1 ?
C1B C8B H8B2 110.1 ?
C7B C8B H8B2 110.1 ?
H8B1 C8B H8B2 108.4 ?
Si1B C9B H9B1 109.5 ?
Si1B C9B H9B2 109.5 ?
H9B1 C9B H9B2 109.5 ?
Si1B C9B H9B3 109.5 ?
H9B1 C9B H9B3 109.5 ?
H9B2 C9B H9B3 109.5 ?
Si1B C10B H01B 109.5 ?
Si1B C10B H02B 109.5 ?
H01B C10B H02B 109.5 ?
Si1B C10B H03B 109.5 ?
H01B C10B H03B 109.5 ?
H02B C10B H03B 109.5 ?
C12B C11B C14B 108.93(17) ?
C12B C11B C13B 109.49(18) ?
C14B C11B C13B 108.81(17) ?
C12B C11B Si1B 110.27(13) ?
C14B C11B Si1B 110.15(12) ?
C13B C11B Si1B 109.17(14) ?
C11B C13B H31B 109.5 ?
C11B C13B H32B 109.5 ?
H31B C13B H32B 109.5 ?
C11B C13B H33B 109.5 ?
H31B C13B H33B 109.5 ?
H32B C13B H33B 109.5 ?
C11B C14B H41B 109.5 ?
C11B C14B H42B 109.5 ?
H41B C14B H42B 109.5 ?
C11B C14B H43B 109.5 ?
H41B C14B H43B 109.5 ?
H42B C14B H43B 109.5 ?
C11B C12B H21B 109.5 ?
C11B C12B H22B 109.5 ?
H21B C12B H22B 109.5 ?
C11B C12B H23B 109.5 ?
H21B C12B H23B 109.5 ?
H22B C12B H23B 109.5 ?
Si2B C15B H51B 109.5 ?
Si2B C15B H52B 109.5 ?
H51B C15B H52B 109.5 ?
Si2B C15B H53B 109.5 ?
H51B C15B H53B 109.5 ?
H52B C15B H53B 109.5 ?
Si2B C16B H61B 109.5 ?
Si2B C16B H62B 109.5 ?
H61B C16B H62B 109.5 ?
Si2B C16B H63B 109.5 ?
H61B C16B H63B 109.5 ?
H62B C16B H63B 109.5 ?
C18B C17B C20B 109.17(17) ?
C18B C17B C19B 109.09(18) ?
C20B C17B C19B 108.91(17) ?
C18B C17B Si2B 109.88(14) ?
C20B C17B Si2B 109.72(14) ?
C19B C17B Si2B 110.05(13) ?
C17B C20B H04B 109.5 ?
C17B C20B H05B 109.5 ?
H04B C20B H05B 109.5 ?
C17B C20B H06B 109.5 ?
H04B C20B H06B 109.5 ?
H05B C20B H06B 109.5 ?
C17B C18B H81B 109.5 ?
C17B C18B H82B 109.5 ?
H81B C18B H82B 109.5 ?
C17B C18B H83B 109.5 ?
H81B C18B H83B 109.5 ?
H82B C18B H83B 109.5 ?
C17B C19B H91B 109.5 ?
C17B C19B H92B 109.5 ?
H91B C19B H92B 109.5 ?
C17B C19B H93B 109.5 ?
H91B C19B H93B 109.5 ?
H92B C19B H93B 109.5 ?

loop_
_geom_bond_atom_site_label_1
_geom_bond_atom_site_label_2
_geom_bond_distance
_geom_bond_publ_flag
Si1A O4A 1.6620(12) ?
Si1A C9A 1.854(2) ?
Si1A C10A 1.8562(19) ?
Si1A C11A 1.8873(19) ?
Si2A O5A 1.6680(13) ?
Si2A C15A 1.8548(19) ?
Si2A C16A 1.8610(19) ?
Si2A C17A 1.8865(19) ?
O1A C1A 1.446(2) ?
O1A C5A 1.447(2) ?
O2A C3A 1.401(2) yes
O2A H2OA 0.8400 ?
O3A C7A 1.390(2) yes
O3A H3OA 0.8400 ?
O4A C2A 1.411(2) ?
O5A C6A 1.4209(19) ?
O6A C3A 1.434(2) ?
O6A C7A 1.442(2) ?
C1A C8A 1.520(3) ?
C1A C2A 1.527(3) ?
C1A H1A 1.0000 ?
C2A C3A 1.528(2) ?
C2A H2A 1.0000 ?
C3A C4A 1.515(2) ?
C4A C5A 1.524(3) ?
C4A H4A1 0.9900 ?
C4A H4A2 0.9900 ?
C5A C6A 1.531(2) ?
C5A H5A 1.0000 ?
C6A C7A 1.528(2) ?
C6A H6A 1.0000 ?
C7A C8A 1.515(2) ?
C8A H8A1 0.9900 ?
C8A H8A2 0.9900 ?
C9A H9A1 0.9800 ?
C9A H9A2 0.9800 ?
C9A H9A3 0.9800 ?
C10A H0A1 0.9800 ?
C10A H0A2 0.9800 ?
C10A H0A3 0.9800 ?
C11A C14A 1.529(3) ?
C11A C12A 1.531(3) ?
C11A C13A 1.536(3) ?
C14A H41A 0.9800 ?
C14A H42A 0.9800 ?
C14A H43A 0.9800 ?
C13A H31A 0.9800 ?
C13A H32A 0.9800 ?
C13A H33A 0.9800 ?
C12A H21A 0.9800 ?
C12A H22A 0.9800 ?
C12A H23A 0.9800 ?
C15A H51A 0.9800 ?
C15A H52A 0.9800 ?
C15A H53A 0.9800 ?
C16A H61A 0.9800 ?
C16A H62A 0.9800 ?
C16A H63A 0.9800 ?
C17A C18A 1.533(3) ?
C17A C19A 1.535(3) ?
C17A C20A 1.540(2) ?
C19A H91A 0.9800 ?
C19A H92A 0.9800 ?
C19A H93A 0.9800 ?
C18A H81A 0.9800 ?
C18A H82A 0.9800 ?
C18A H83A 0.9800 ?
C20A H04A 0.9800 ?
C20A H05A 0.9800 ?
C20A H06A 0.9800 ?
Si1B O4B 1.6609(13) ?
Si1B C9B 1.8541(19) ?
Si1B C10B 1.859(2) ?
Si1B C11B 1.8935(18) ?
Si2B O5B 1.6485(13) ?
Si2B C15B 1.848(3) ?
Si2B C16B 1.859(2) ?
Si2B C17B 1.8778(19) ?
O1B C1B 1.444(2) ?
O1B C5B 1.4476(19) ?
O2B C3B 1.393(2) yes
O2B H2OB 0.8400 ?
O3B C7B 1.388(2) yes
O3B H3OB 0.8400 ?
O4B C2B 1.416(2) ?
O5B C6B 1.4273(19) ?
O6B C3B 1.437(2) ?
O6B C7B 1.448(2) ?
C1B C8B 1.515(2) ?
C1B C2B 1.530(3) ?
C1B H1B 1.0000 ?
C2B C3B 1.539(2) ?
C2B H2B 1.0000 ?
C3B C4B 1.514(2) ?
C4B C5B 1.521(3) ?
C4B H4B1 0.9900 ?
C4B H4B2 0.9900 ?
C5B C6B 1.524(2) ?
C5B H5B 1.0000 ?
C6B C7B 1.521(2) ?
C6B H6B 1.0000 ?
C7B C8B 1.528(2) ?
C8B H8B1 0.9900 ?
C8B H8B2 0.9900 ?
C9B H9B1 0.9800 ?
C9B H9B2 0.9800 ?
C9B H9B3 0.9800 ?
C10B H01B 0.9800 ?
C10B H02B 0.9800 ?
C10B H03B 0.9800 ?
C11B C12B 1.525(3) ?
C11B C14B 1.531(3) ?
C11B C13B 1.535(3) ?
C13B H31B 0.9800 ?
C13B H32B 0.9800 ?
C13B H33B 0.9800 ?
C14B H41B 0.9800 ?
C14B H42B 0.9800 ?
C14B H43B 0.9800 ?
C12B H21B 0.9800 ?
C12B H22B 0.9800 ?
C12B H23B 0.9800 ?
C15B H51B 0.9800 ?
C15B H52B 0.9800 ?
C15B H53B 0.9800 ?
C16B H61B 0.9800 ?
C16B H62B 0.9800 ?
C16B H63B 0.9800 ?
C17B C18B 1.527(3) ?
C17B C20B 1.535(3) ?
C17B C19B 1.534(3) ?
C20B H04B 0.9800 ?
C20B H05B 0.9800 ?
C20B H06B 0.9800 ?
C18B H81B 0.9800 ?
C18B H82B 0.9800 ?
C18B H83B 0.9800 ?
C19B H91B 0.9800 ?
C19B H92B 0.9800 ?
C19B H93B 0.9800 ?

loop_
_geom_hbond_atom_site_label_D
_geom_hbond_atom_site_label_H
_geom_hbond_atom_site_label_A
_geom_hbond_site_symmetry_A
_geom_hbond_distance_DH
_geom_hbond_distance_HA
_geom_hbond_distance_DA
_geom_hbond_angle_DHA
_geom_hbond_publ_flag
O2A H2OA O1B . 0.84 2.14 2.922(2) 154 yes
O2B H2OB O1A 4_666 0.84 2.46 3.164(2) 142 yes
O3B H3OB O2A 2_556 0.84 1.97 2.801(2) 171 yes
C6A H6A O2B 4_565 1.00 2.60 3.463(2) 144 yes

loop_
_geom_torsion_atom_site_label_1
_geom_torsion_atom_site_label_2
_geom_torsion_atom_site_label_3
_geom_torsion_atom_site_label_4
_geom_torsion
_geom_torsion_publ_flag
C9A Si1A O4A C2A -117.87(15) ?
C10A Si1A O4A C2A 1.73(16) ?
C11A Si1A O4A C2A 122.57(14) ?
C15A Si2A O5A C6A 159.98(14) ?
C16A Si2A O5A C6A 39.71(15) ?
C17A Si2A O5A C6A -82.02(14) ?
C5A O1A C1A C8A -60.85(18) ?
C5A O1A C1A C2A 60.48(18) ?
Si1A O4A C2A C1A -108.74(15) ?
Si1A O4A C2A C3A 132.29(13) ?
O1A C1A C2A O4A 175.84(13) ?
C8A C1A C2A O4A -62.24(17) ?
O1A C1A C2A C3A -62.56(17) ?
C8A C1A C2A C3A 59.36(17) ?
C7A O6A C3A O2A 179.70(12) ?
C7A O6A C3A C4A -60.55(17) ?
C7A O6A C3A C2A 58.36(17) ?
O4A C2A C3A O2A -52.01(19) ?
C1A C2A C3A O2A -173.07(14) ?
O4A C2A C3A O6A 65.21(18) ?
C1A C2A C3A O6A -55.85(18) ?
O4A C2A C3A C4A -174.86(14) ?
C1A C2A C3A C4A 64.09(17) ?
O2A C3A C4A C5A 175.55(13) ?
O6A C3A C4A C5A 59.63(17) ?
C2A C3A C4A C5A -61.16(17) ?
C1A O1A C5A C4A -59.02(19) ?
C1A O1A C5A C6A 61.80(18) ?
C3A C4A C5A O1A 58.34(18) ?
C3A C4A C5A C6A -61.11(17) ?
Si2A O5A C6A C7A 145.39(12) ?
Si2A O5A C6A C5A -95.67(16) ?
O1A C5A C6A O5A 176.89(13) ?
C4A C5A C6A O5A -61.41(18) ?
O1A C5A C6A C7A -62.55(17) ?
C4A C5A C6A C7A 59.16(17) ?
C3A O6A C7A O3A -178.74(13) ?
C3A O6A C7A C8A -60.08(17) ?
C3A O6A C7A C6A 58.96(17) ?
O5A C6A C7A O3A -52.93(19) ?
C5A C6A C7A O3A -174.41(14) ?
O5A C6A C7A O6A 65.37(17) ?
C5A C6A C7A O6A -56.10(17) ?
O5A C6A C7A C8A -174.91(14) ?
C5A C6A C7A C8A 63.61(17) ?
O3A C7A C8A C1A 175.88(14) ?
O6A C7A C8A C1A 59.79(18) ?
C6A C7A C8A C1A -60.57(18) ?
O1A C1A C8A C7A 58.66(18) ?
C2A C1A C8A C7A -61.85(18) ?
O4A Si1A C11A C14A 59.24(15) ?
C9A Si1A C11A C14A -57.73(16) ?
C10A Si1A C11A C14A 180.00(14) ?
O4A Si1A C11A C12A -60.76(16) ?
C9A Si1A C11A C12A -177.73(14) ?
C10A Si1A C11A C12A 60.00(17) ?
O4A Si1A C11A C13A 179.25(14) ?
C9A Si1A C11A C13A 62.28(17) ?
C10A Si1A C11A C13A -59.99(17) ?
O5A Si2A C17A C18A 72.81(15) ?
C15A Si2A C17A C18A -172.54(14) ?
C16A Si2A C17A C18A -49.45(16) ?
O5A Si2A C17A C19A -49.10(15) ?
C15A Si2A C17A C19A 65.56(15) ?
C16A Si2A C17A C19A -171.35(13) ?
O5A Si2A C17A C20A -167.75(12) ?
C15A Si2A C17A C20A -53.10(16) ?
C16A Si2A C17A C20A 70.00(15) ?
C9B Si1B O4B C2B -153.38(14) ?
C10B Si1B O4B C2B -32.79(16) ?
C11B Si1B O4B C2B 88.02(15) ?
C15B Si2B O5B C6B -68.69(16) ?
C16B Si2B O5B C6B 52.24(17) ?
C17B Si2B O5B C6B 171.29(12) ?
C5B O1B C1B C8B -59.92(18) ?
C5B O1B C1B C2B 61.15(17) ?
Si1B O4B C2B C1B -127.81(13) ?
Si1B O4B C2B C3B 113.13(15) ?
O1B C1B C2B O4B 175.24(12) ?
C8B C1B C2B O4B -63.36(17) ?
O1B C1B C2B C3B -63.03(17) ?
C8B C1B C2B C3B 58.37(17) ?
C7B O6B C3B O2B -177.56(12) ?
C7B O6B C3B C4B -58.53(17) ?
C7B O6B C3B C2B 59.60(18) ?
O4B C2B C3B O2B -53.9(2) ?
C1B C2B C3B O2B -174.97(14) ?
O4B C2B C3B O6B 65.26(18) ?
C1B C2B C3B O6B -55.79(18) ?
O4B C2B C3B C4B -174.90(14) ?
C1B C2B C3B C4B 64.05(18) ?
O2B C3B C4B C5B 176.05(14) ?
O6B C3B C4B C5B 59.16(17) ?
C2B C3B C4B C5B -61.23(17) ?
C1B O1B C5B C4B -59.51(18) ?
C1B O1B C5B C6B 61.00(18) ?
C3B C4B C5B O1B 58.81(18) ?
C3B C4B C5B C6B -61.40(17) ?
Si2B O5B C6B C7B 131.92(13) ?
Si2B O5B C6B C5B -109.16(14) ?
O1B C5B C6B O5B 176.67(13) ?
C4B C5B C6B O5B -61.79(17) ?
O1B C5B C6B C7B -61.81(17) ?
C4B C5B C6B C7B 59.74(17) ?
C3B O6B C7B O3B 176.64(13) ?
C3B O6B C7B C6B 57.33(17) ?
C3B O6B C7B C8B -60.78(17) ?
O5B C6B C7B O3B -54.55(19) ?
C5B C6B C7B O3B -173.98(14) ?
O5B C6B C7B O6B 63.22(17) ?
C5B C6B C7B O6B -56.21(17) ?
O5B C6B C7B C8B -178.46(14) ?
C5B C6B C7B C8B 62.11(18) ?
O1B C1B C8B C7B 58.48(18) ?
C2B C1B C8B C7B -61.44(18) ?
O3B C7B C8B C1B 178.41(15) ?
O6B C7B C8B C1B 59.88(18) ?
C6B C7B C8B C1B -60.09(18) ?
O4B Si1B C11B C12B 50.45(16) ?
C9B Si1B C11B C12B -63.39(16) ?
C10B Si1B C11B C12B 172.75(14) ?
O4B Si1B C11B C14B -69.81(15) ?
C9B Si1B C11B C14B 176.35(14) ?
C10B Si1B C11B C14B 52.50(16) ?
O4B Si1B C11B C13B 170.78(14) ?
C9B Si1B C11B C13B 56.94(17) ?
C10B Si1B C11B C13B -66.92(16) ?
O5B Si2B C17B C18B 59.48(16) ?
C15B Si2B C17B C18B -58.97(19) ?
C16B Si2B C17B C18B 178.00(16) ?
O5B Si2B C17B C20B 179.52(14) ?
C15B Si2B C17B C20B 61.07(19) ?
C16B Si2B C17B C20B -61.96(18) ?
O5B Si2B C17B C19B -60.66(15) ?
C15B Si2B C17B C19B -179.12(17) ?
C16B Si2B C17B C19B 57.86(18) ?
C1A C2A O2A H2OA -111 yes
C6A C7A O3A H3OA 54 yes
C1A C2A O4A Si1A -108.7(2) yes
C2A O4A Si1A C9A -117.9(2) yes
C2A O4A Si1A C10A 1.7(2) yes
C2A O4A Si1A C11A 122.60(10) yes
O4A Si1A C11A C12A -60.8(2) ?
O4A Si1A C11A C13A 179.30(10) ?
O4A Si1A C11A C14A 59.2(2) ?
C5A C6A O5A Si2A -95.7(2) yes
C6A O5A Si2A C15A 160.00(10) yes
C6A O5A Si2A C16A 39.7(2) yes
C6A O5A Si2A C17A -82.00(10) yes
O5A Si2A C17A C18A 72.8(2) ?
O5A Si2A C17A C19A -49.1(2) ?
O5A Si2A C17A C20A -167.80(10) ?
C1B C2B O2B H2OB -112 yes
C6B C7B O3B H3OB -155 yes
C1B C2B O4B Si1B -127.80(10) yes
C2B O4B Si1B C9B -153.40(10) yes
C2B O4B Si1B C10B -32.8(2) yes
C2B O4B Si1B C11B 88.0(2) yes
O4B Si1B C11B C12B 50.5(2) ?
O4B Si1B C11B C13B 170.80(10) ?
O4B Si1B C11B C14B -69.8(2) ?
C5B C6B O5B Si2B -109.20(10) yes
C6B O5B Si2B C15B -68.7(2) yes
C6B O5B Si2B C16B 52.2(2) yes
C6B O5B Si2B C17B 171.30(10) yes
O5B Si2B C17B C18B 59.5(2) ?
O5B Si2B C17B C19B -60.7(2) ?
O5B Si2B C17B C20B 179.50(10) ?
